data_7062435
loop_
_publ_author_name
'Klongdee, Fatima'
'Sasada, Yuto'
'Nakano, Motohiro'
'Chainok, Kittipong'
'Youngme, Sujittra'
'Boonmak, Jaursup'

_publ_section_title
;
 Synthesis, X-ray structures, and magnetic properties of seven polynuclear
 Cu(ii) complexes containing pyrazole-3,5-dicarboxylate with various
 ancillary ligands
;
_journal_issue 20
_journal_name_full 'New Journal of Chemistry'
_journal_page_first 9669
_journal_page_last 9680
_journal_paper_doi 10.1039/D3NJ00821E
_journal_volume 47
_journal_year 2023
_chemical_formula_sum 'C46 H44 Cu4 N12 O20'
_chemical_formula_weight 1339.09
_space_group_crystal_system monoclinic
_space_group_IT_number 14
_space_group_name_Hall '-P 2yn'
_space_group_name_H-M_alt 'P 1 21/n 1'
_atom_sites_solution_hydrogens mixed
_audit_creation_method SHELXL-2014/7
_audit_update_record
;
2022-11-14 deposited with the CCDC.	2023-04-18 downloaded from the CCDC.
;
_cell_angle_alpha 90
_cell_angle_beta 90.2730(10)
_cell_angle_gamma 90
_cell_formula_units_Z 2
_cell_length_a 11.8290(3)
_cell_length_b 8.5810(3)
_cell_length_c 24.3140(7)
_cell_measurement_reflns_used 9528
_cell_measurement_temperature 298(2)
_cell_measurement_theta_max 26.2735
_cell_measurement_theta_min 3.040
_cell_volume 2467.96(13)
_computing_cell_refinement 'SAINT v8.34A (Bruker, 2013)'
_computing_data_collection BrukerAPEX2
_computing_data_reduction 'SAINT v8.34A (Bruker, 2013)'
_computing_molecular_graphics SHELXL
_computing_publication_material SHELXL
_computing_structure_refinement 'SHELXL-2014/7 (Sheldrick, 2014)'
_computing_structure_solution 'SHELXL-2014/7 (Sheldrick, 2014)'
_diffrn_ambient_temperature 298(2)
_diffrn_measured_fraction_theta_full 0.999
_diffrn_measured_fraction_theta_max 0.999
_diffrn_measurement_device_type
;
Bruker D8 QUEST PHOTON 100
;
_diffrn_measurement_method '\fand\w scans'
_diffrn_radiation_type MoK\a
_diffrn_radiation_wavelength 0.71073
_diffrn_reflns_av_R_equivalents 0.0476
_diffrn_reflns_av_unetI/netI 0.0231
_diffrn_reflns_Laue_measured_fraction_full 0.999
_diffrn_reflns_Laue_measured_fraction_max 0.999
_diffrn_reflns_limit_h_max 14
_diffrn_reflns_limit_h_min -14
_diffrn_reflns_limit_k_max 10
_diffrn_reflns_limit_k_min -9
_diffrn_reflns_limit_l_max 30
_diffrn_reflns_limit_l_min -30
_diffrn_reflns_number 55439
_diffrn_reflns_point_group_measured_fraction_full 0.999
_diffrn_reflns_point_group_measured_fraction_max 0.999
_diffrn_reflns_theta_full 25.242
_diffrn_reflns_theta_max 26.414
_diffrn_reflns_theta_min 2.906
_diffrn_source 'fine-focus sealed tube'
_exptl_absorpt_coefficient_mu 1.796
_exptl_absorpt_correction_T_max 0.7454
_exptl_absorpt_correction_T_min 0.6714
_exptl_absorpt_correction_type multi-scan
_exptl_absorpt_process_details SADABS-2014/5
_exptl_crystal_colour blue
_exptl_crystal_density_diffrn 1.802
_exptl_crystal_description block
_exptl_crystal_F_000 1360
_exptl_crystal_size_max 0.330
_exptl_crystal_size_mid 0.120
_exptl_crystal_size_min 0.020
_refine_diff_density_max 0.363
_refine_diff_density_min -0.281
_refine_diff_density_rms 0.068
_refine_ls_extinction_method none
_refine_ls_goodness_of_fit_ref 1.052
_refine_ls_hydrogen_treatment mixed
_refine_ls_matrix_type full
_refine_ls_number_parameters 386
_refine_ls_number_reflns 5074
_refine_ls_number_restraints 6
_refine_ls_restrained_S_all 1.053
_refine_ls_R_factor_all 0.0436
_refine_ls_R_factor_gt 0.0293
_refine_ls_shift/su_max 0.001
_refine_ls_shift/su_mean 0.000
_refine_ls_structure_factor_coef Fsqd
_refine_ls_weighting_details 'w=1/[\s^2^(Fo^2^)+(0.0334P)^2^+1.7643P] where P=(Fo^2^+2Fc^2^)/3'
_refine_ls_weighting_scheme calc
_refine_ls_wR_factor_gt 0.0667
_refine_ls_wR_factor_ref 0.0722
_reflns_Friedel_coverage 0.000
_reflns_number_gt 4136
_reflns_number_total 5074
_reflns_threshold_expression 'I > 2\s(I)'
_cod_data_source_file d3nj00821e2.cif
_cod_data_source_block compound5
_cod_depositor_comments
;
The following automatic conversions were performed:

data name '__computing_data_collection' was replaced with
'_computing_data_collection'.

Automatic conversion script
Id: cif_correct_tags 8170 2020-07-09 18:12:32Z antanas 

 Adding full bibliography for 7062429--7062435.cif.
;
_cod_original_sg_symbol_H-M 'P 21/n'
_cod_database_code 7062435
_shelx_shelxl_version_number 2014/7
_shelx_space_group_comment
;
The symmetry employed for this shelxl refinement is uniquely defined
by the following loop, which should always be used as a source of
symmetry information in preference to the above space-group names.
They are only intended as comments.
;
_shelx_estimated_absorpt_t_min 0.589
_shelx_estimated_absorpt_t_max 0.965

loop_
_space_group_symop_operation_xyz
'x, y, z'
'-x+1/2, y+1/2, -z+1/2'
'-x, -y, -z'
'x-1/2, -y-1/2, z-1/2'

loop_
_atom_site_label
_atom_site_type_symbol
_atom_site_fract_x
_atom_site_fract_y
_atom_site_fract_z
_atom_site_U_iso_or_equiv
_atom_site_adp_type
_atom_site_occupancy
_atom_site_site_symmetry_order
_atom_site_calc_flag
_atom_site_refinement_flags_posn
_atom_site_refinement_flags_adp
_atom_site_refinement_flags_occupancy
_atom_site_disorder_assembly
_atom_site_disorder_group
Cu1 Cu 0.71763(2) 0.45127(3) 0.53145(2) 0.02795(9) Uani 1 1 d . . . . .
Cu2 Cu 0.98863(2) 0.19557(3) 0.49350(2) 0.02712(9) Uani 1 1 d . . . . .
O1 O 0.65948(13) 0.49036(19) 0.60794(6) 0.0307(4) Uani 1 1 d . . . . .
O2 O 0.68922(13) 0.4226(2) 0.69547(6) 0.0346(4) Uani 1 1 d . . . . .
O3 O 1.07622(13) 0.05086(19) 0.54346(6) 0.0287(4) Uani 1 1 d . . . . .
O4 O 1.09374(15) -0.0099(2) 0.63293(7) 0.0410(5) Uani 1 1 d . . . . .
O5 O 0.65440(13) 0.63034(19) 0.48851(7) 0.0326(4) Uani 1 1 d . . . . .
O6 O 0.67111(15) 0.7540(2) 0.40809(7) 0.0414(4) Uani 1 1 d . . . . .
O7 O 1.09172(13) 0.2310(2) 0.42977(7) 0.0339(4) Uani 1 1 d . . . . .
O8 O 1.10122(15) 0.3526(2) 0.34906(8) 0.0461(5) Uani 1 1 d . . . . .
O9 O 0.57519(15) 0.2948(2) 0.50588(9) 0.0440(5) Uani 1 1 d D . . . .
O10 O 0.68149(19) 0.0340(3) 0.46671(11) 0.0588(6) Uani 1 1 d D . . . .
N1 N 0.81161(15) 0.3054(2) 0.57174(7) 0.0285(4) Uani 1 1 d . . . . .
N2 N 0.89762(15) 0.2120(2) 0.55835(7) 0.0286(4) Uani 1 1 d . . . . .
N3 N 0.81355(16) 0.4396(2) 0.46799(8) 0.0298(4) Uani 1 1 d . . . . .
N4 N 0.90451(15) 0.3551(2) 0.45553(8) 0.0306(4) Uani 1 1 d . . . . .
N5 N -0.21455(18) 0.3605(3) 0.86079(12) 0.0578(8) Uani 1 1 d . . . . .
H5 H -0.2637 0.2967 0.8738 0.069 Uiso 1 1 calc R U . . .
N6 N 0.47914(15) 0.6199(2) 0.66020(8) 0.0302(4) Uani 1 1 d . . . . .
H6 H 0.5373 0.5866 0.6426 0.036 Uiso 1 1 calc R U . . .
C1 C 0.71063(17) 0.4114(3) 0.64649(9) 0.0264(5) Uani 1 1 d . . . . .
C2 C 0.80006(18) 0.3041(3) 0.62626(9) 0.0261(5) Uani 1 1 d . . . . .
C3 C 0.88059(18) 0.2066(3) 0.64937(9) 0.0277(5) Uani 1 1 d . . . . .
H3 H 0.8916 0.1832 0.6864 0.033 Uiso 1 1 calc R U . . .
C4 C 0.94111(18) 0.1518(3) 0.60456(9) 0.0251(5) Uani 1 1 d . . . . .
C5 C 1.04497(19) 0.0555(3) 0.59546(9) 0.0281(5) Uani 1 1 d . . . . .
C6 C 0.70169(18) 0.6550(3) 0.44129(10) 0.0281(5) Uani 1 1 d . . . . .
C7 C 0.79973(18) 0.5502(3) 0.42981(9) 0.0256(5) Uani 1 1 d . . . . .
C8 C 0.88430(19) 0.5357(3) 0.39057(10) 0.0286(5) Uani 1 1 d . . . . .
H8 H 0.8950 0.5958 0.3592 0.034 Uiso 1 1 calc R U . . .
C9 C 0.94875(18) 0.4113(3) 0.40880(9) 0.0272(5) Uani 1 1 d . . . . .
C10 C 1.05449(19) 0.3284(3) 0.39296(11) 0.0315(5) Uani 1 1 d . . . . .
C11 C -0.2043(2) 0.3728(3) 0.80682(14) 0.0528(8) Uani 1 1 d . . . . .
H11 H -0.2493 0.3123 0.7837 0.063 Uiso 1 1 calc R U . . .
C12 C -0.1279(2) 0.4742(3) 0.78502(11) 0.0395(6) Uani 1 1 d . . . . .
H12 H -0.1202 0.4826 0.7471 0.047 Uiso 1 1 calc R U . . .
C13 C -0.06189(18) 0.5646(3) 0.81968(10) 0.0286(5) Uani 1 1 d . . . . .
C14 C -0.0741(2) 0.5449(3) 0.87578(10) 0.0405(6) Uani 1 1 d . . . . .
H14 H -0.0290 0.6013 0.9001 0.049 Uiso 1 1 calc R U . . .
C15 C -0.1523(2) 0.4424(4) 0.89551(13) 0.0544(8) Uani 1 1 d . . . . .
H15 H -0.1617 0.4303 0.9332 0.065 Uiso 1 1 calc R U . . .
C16 C 0.01518(19) 0.6873(3) 0.79654(11) 0.0332(6) Uani 1 1 d . . . . .
H16A H 0.0369 0.7573 0.8261 0.040 Uiso 1 1 calc R U . . .
H16B H -0.0270 0.7478 0.7697 0.040 Uiso 1 1 calc R U . . .
C17 C 0.12201(19) 0.6272(3) 0.76930(10) 0.0322(5) Uani 1 1 d . . . . .
H17A H 0.1025 0.5556 0.7399 0.039 Uiso 1 1 calc R U . . .
H17B H 0.1682 0.5719 0.7960 0.039 Uiso 1 1 calc R U . . .
C18 C 0.18776(19) 0.7658(3) 0.74615(11) 0.0325(6) Uani 1 1 d . . . . .
H18A H 0.1389 0.8237 0.7214 0.039 Uiso 1 1 calc R U . . .
H18B H 0.2087 0.8345 0.7762 0.039 Uiso 1 1 calc R U . . .
C19 C 0.3957(2) 0.6866(3) 0.63219(10) 0.0337(6) Uani 1 1 d . . . . .
H19 H 0.4011 0.6981 0.5943 0.040 Uiso 1 1 calc R U . . .
C20 C 0.30142(19) 0.7387(3) 0.65929(10) 0.0312(5) Uani 1 1 d . . . . .
H20 H 0.2434 0.7872 0.6398 0.037 Uiso 1 1 calc R U . . .
C21 C 0.29279(18) 0.7190(2) 0.71579(9) 0.0247(5) Uani 1 1 d . . . . .
C22 C 0.38322(19) 0.6523(3) 0.74349(9) 0.0286(5) Uani 1 1 d . . . . .
H22 H 0.3810 0.6412 0.7815 0.034 Uiso 1 1 calc R U . . .
C23 C 0.47581(19) 0.6027(3) 0.71481(10) 0.0300(5) Uani 1 1 d . . . . .
H23 H 0.5364 0.5572 0.7333 0.036 Uiso 1 1 calc R U . . .
H1 H 0.5055(9) 0.296(3) 0.5088(12) 0.048(9) Uiso 1 1 d D . . . .
H2 H 0.5898(19) 0.2043(17) 0.4958(12) 0.051(9) Uiso 1 1 d D . . . .
H7 H 0.661(2) -0.042(3) 0.4471(12) 0.073(12) Uiso 1 1 d D . . . .
H4 H 0.7514(9) 0.022(4) 0.4686(15) 0.084(13) Uiso 1 1 d D . . . .

loop_
_atom_site_aniso_label
_atom_site_aniso_U_11
_atom_site_aniso_U_22
_atom_site_aniso_U_33
_atom_site_aniso_U_23
_atom_site_aniso_U_13
_atom_site_aniso_U_12
Cu1 0.02488(15) 0.03410(17) 0.02491(15) 0.00059(12) 0.00411(11) 0.01510(12)
Cu2 0.02402(14) 0.03166(17) 0.02571(15) -0.00237(12) 0.00135(11) 0.01441(12)
O1 0.0264(8) 0.0398(10) 0.0258(8) -0.0036(7) 0.0033(7) 0.0141(7)
O2 0.0262(8) 0.0519(11) 0.0259(9) -0.0030(8) 0.0071(7) 0.0080(8)
O3 0.0265(8) 0.0335(9) 0.0261(8) -0.0060(7) -0.0029(6) 0.0138(7)
O4 0.0435(10) 0.0484(11) 0.0312(9) -0.0015(8) -0.0102(8) 0.0233(9)
O5 0.0268(8) 0.0339(9) 0.0371(9) 0.0034(8) 0.0054(7) 0.0144(7)
O6 0.0437(10) 0.0365(10) 0.0439(11) 0.0090(9) 0.0003(8) 0.0172(8)
O7 0.0226(8) 0.0393(10) 0.0398(10) -0.0044(8) 0.0045(7) 0.0107(7)
O8 0.0408(10) 0.0423(11) 0.0556(12) 0.0082(9) 0.0291(9) 0.0100(9)
O9 0.0286(10) 0.0406(12) 0.0627(13) -0.0142(10) 0.0018(9) 0.0054(8)
O10 0.0410(12) 0.0476(13) 0.0878(17) -0.0240(12) 0.0043(11) 0.0125(10)
N1 0.0259(9) 0.0350(11) 0.0246(10) -0.0020(8) 0.0021(8) 0.0141(9)
N2 0.0270(10) 0.0335(11) 0.0252(10) -0.0033(8) -0.0003(8) 0.0160(9)
N3 0.0255(10) 0.0334(11) 0.0305(10) 0.0032(9) 0.0061(8) 0.0150(8)
N4 0.0257(10) 0.0351(11) 0.0312(11) 0.0023(9) 0.0074(8) 0.0146(9)
N5 0.0234(11) 0.0576(17) 0.092(2) 0.0410(16) 0.0059(12) -0.0077(11)
N6 0.0236(9) 0.0318(11) 0.0353(11) -0.0072(9) 0.0088(8) 0.0035(9)
C1 0.0188(10) 0.0322(13) 0.0282(12) -0.0038(10) 0.0045(9) 0.0004(9)
C2 0.0226(11) 0.0303(12) 0.0253(11) -0.0028(10) 0.0018(9) 0.0038(10)
C3 0.0264(11) 0.0321(13) 0.0247(11) -0.0014(10) -0.0028(9) 0.0052(10)
C4 0.0240(11) 0.0253(12) 0.0258(11) -0.0019(9) -0.0040(9) 0.0062(9)
C5 0.0268(11) 0.0267(12) 0.0307(13) -0.0063(10) -0.0078(10) 0.0075(10)
C6 0.0242(11) 0.0242(12) 0.0358(13) -0.0022(10) -0.0031(10) 0.0066(9)
C7 0.0235(11) 0.0233(11) 0.0300(12) 0.0006(10) -0.0011(9) 0.0034(9)
C8 0.0287(12) 0.0261(12) 0.0312(12) 0.0032(10) 0.0050(10) 0.0012(10)
C9 0.0238(11) 0.0260(12) 0.0317(12) -0.0020(10) 0.0051(9) 0.0020(9)
C10 0.0239(11) 0.0260(12) 0.0446(15) -0.0052(11) 0.0081(11) 0.0012(10)
C11 0.0379(15) 0.0429(17) 0.077(2) 0.0129(16) -0.0194(15) -0.0146(13)
C12 0.0372(14) 0.0423(16) 0.0389(14) 0.0019(12) -0.0052(11) -0.0073(12)
C13 0.0196(10) 0.0320(13) 0.0341(12) 0.0012(10) 0.0056(9) 0.0011(10)
C14 0.0343(13) 0.0549(17) 0.0324(14) -0.0008(12) 0.0054(11) -0.0038(13)
C15 0.0394(16) 0.078(2) 0.0460(17) 0.0246(17) 0.0129(13) 0.0028(16)
C16 0.0268(12) 0.0297(13) 0.0433(14) -0.0004(11) 0.0122(10) -0.0044(10)
C17 0.0268(11) 0.0267(13) 0.0431(14) 0.0019(11) 0.0123(10) -0.0011(10)
C18 0.0272(12) 0.0250(12) 0.0455(15) 0.0048(11) 0.0136(11) 0.0035(10)
C19 0.0329(13) 0.0404(15) 0.0279(12) 0.0004(11) 0.0039(10) 0.0001(11)
C20 0.0251(11) 0.0332(13) 0.0354(13) 0.0034(11) -0.0008(10) 0.0028(10)
C21 0.0229(11) 0.0158(11) 0.0356(13) 0.0002(9) 0.0070(9) -0.0013(9)
C22 0.0311(12) 0.0288(12) 0.0259(12) -0.0001(10) 0.0044(9) 0.0022(10)
C23 0.0260(11) 0.0301(12) 0.0340(13) -0.0014(10) -0.0022(10) 0.0060(10)

loop_
_atom_type_symbol
_atom_type_description
_atom_type_scat_dispersion_real
_atom_type_scat_dispersion_imag
_atom_type_scat_source
C C 0.0033 0.0016 'International Tables Vol C Tables 4.2.6.8 and 6.1.1.4'
H H 0.0000 0.0000 'International Tables Vol C Tables 4.2.6.8 and 6.1.1.4'
N N 0.0061 0.0033 'International Tables Vol C Tables 4.2.6.8 and 6.1.1.4'
O O 0.0106 0.0060 'International Tables Vol C Tables 4.2.6.8 and 6.1.1.4'
Cu Cu 0.3201 1.2651 'International Tables Vol C Tables 4.2.6.8 and 6.1.1.4'

loop_
_geom_angle_atom_site_label_1
_geom_angle_atom_site_label_2
_geom_angle_atom_site_label_3
_geom_angle
_geom_angle_site_symmetry_1
_geom_angle_site_symmetry_3
_geom_angle_publ_flag
N3 Cu1 N1 91.88(8) . . ?
N3 Cu1 O5 80.89(7) . . ?
N1 Cu1 O5 166.51(8) . . ?
N3 Cu1 O1 162.82(8) . . ?
N1 Cu1 O1 80.69(7) . . ?
O5 Cu1 O1 103.03(6) . . ?
N3 Cu1 O9 101.08(8) . . ?
N1 Cu1 O9 100.50(8) . . ?
O5 Cu1 O9 92.10(7) . . ?
O1 Cu1 O9 95.52(7) . . ?
N2 Cu2 N4 92.93(8) . . ?
N2 Cu2 O7 166.48(8) . . ?
N4 Cu2 O7 80.56(7) . . ?
N2 Cu2 O3 80.75(7) . . ?
N4 Cu2 O3 171.09(7) . . ?
O7 Cu2 O3 104.28(6) . . ?
N2 Cu2 O3 101.02(7) . 3_756 ?
N4 Cu2 O3 106.31(7) . 3_756 ?
O7 Cu2 O3 92.20(6) . 3_756 ?
O3 Cu2 O3 81.20(6) . 3_756 ?
C1 O1 Cu1 114.72(13) . . ?
C5 O3 Cu2 114.35(13) . . ?
C5 O3 Cu2 107.02(14) . 3_756 ?
Cu2 O3 Cu2 98.80(6) . 3_756 ?
C6 O5 Cu1 115.17(13) . . ?
C10 O7 Cu2 115.18(13) . . ?
Cu1 O9 H1 135.8(17) . . ?
Cu1 O9 H2 119.0(17) . . ?
H1 O9 H2 104.1(15) . . ?
H7 O10 H4 102.4(15) . . ?
C2 N1 N2 108.58(18) . . ?
C2 N1 Cu1 116.57(14) . . ?
N2 N1 Cu1 134.42(15) . . ?
N1 N2 C4 108.48(18) . . ?
N1 N2 Cu2 132.45(15) . . ?
C4 N2 Cu2 116.55(14) . . ?
N4 N3 C7 108.92(18) . . ?
N4 N3 Cu1 133.68(15) . . ?
C7 N3 Cu1 116.73(15) . . ?
N3 N4 C9 108.35(18) . . ?
N3 N4 Cu2 133.89(15) . . ?
C9 N4 Cu2 117.30(15) . . ?
C15 N5 C11 122.6(2) . . ?
C15 N5 H5 118.7 . . ?
C11 N5 H5 118.7 . . ?
C19 N6 C23 122.2(2) . . ?
C19 N6 H6 118.9 . . ?
C23 N6 H6 118.9 . . ?
O2 C1 O1 124.2(2) . . ?
O2 C1 C2 121.4(2) . . ?
O1 C1 C2 114.35(19) . . ?
N1 C2 C3 109.58(19) . . ?
N1 C2 C1 113.55(19) . . ?
C3 C2 C1 136.8(2) . . ?
C2 C3 C4 104.03(19) . . ?
C2 C3 H3 128.0 . . ?
C4 C3 H3 128.0 . . ?
N2 C4 C3 109.32(19) . . ?
N2 C4 C5 113.66(19) . . ?
C3 C4 C5 136.8(2) . . ?
O4 C5 O3 124.8(2) . . ?
O4 C5 C4 122.1(2) . . ?
O3 C5 C4 113.08(18) . . ?
O6 C6 O5 124.7(2) . . ?
O6 C6 C7 121.4(2) . . ?
O5 C6 C7 113.93(19) . . ?
N3 C7 C8 109.06(19) . . ?
N3 C7 C6 112.94(19) . . ?
C8 C7 C6 138.0(2) . . ?
C9 C8 C7 104.3(2) . . ?
C9 C8 H8 127.9 . . ?
C7 C8 H8 127.9 . . ?
N4 C9 C8 109.38(19) . . ?
N4 C9 C10 112.2(2) . . ?
C8 C9 C10 138.4(2) . . ?
O8 C10 O7 123.9(2) . . ?
O8 C10 C9 121.8(2) . . ?
O7 C10 C9 114.3(2) . . ?
N5 C11 C12 120.0(3) . . ?
N5 C11 H11 120.0 . . ?
C12 C11 H11 120.0 . . ?
C11 C12 C13 119.6(3) . . ?
C11 C12 H12 120.2 . . ?
C13 C12 H12 120.2 . . ?
C14 C13 C12 118.1(2) . . ?
C14 C13 C16 121.4(2) . . ?
C12 C13 C16 120.4(2) . . ?
C15 C14 C13 120.0(3) . . ?
C15 C14 H14 120.0 . . ?
C13 C14 H14 120.0 . . ?
N5 C15 C14 119.7(3) . . ?
N5 C15 H15 120.2 . . ?
C14 C15 H15 120.2 . . ?
C13 C16 C17 115.6(2) . . ?
C13 C16 H16A 108.4 . . ?
C17 C16 H16A 108.4 . . ?
C13 C16 H16B 108.4 . . ?
C17 C16 H16B 108.4 . . ?
H16A C16 H16B 107.4 . . ?
C16 C17 C18 108.78(19) . . ?
C16 C17 H17A 109.9 . . ?
C18 C17 H17A 109.9 . . ?
C16 C17 H17B 109.9 . . ?
C18 C17 H17B 109.9 . . ?
H17A C17 H17B 108.3 . . ?
C21 C18 C17 113.33(19) . . ?
C21 C18 H18A 108.9 . . ?
C17 C18 H18A 108.9 . . ?
C21 C18 H18B 108.9 . . ?
C17 C18 H18B 108.9 . . ?
H18A C18 H18B 107.7 . . ?
N6 C19 C20 119.9(2) . . ?
N6 C19 H19 120.1 . . ?
C20 C19 H19 120.1 . . ?
C19 C20 C21 119.9(2) . . ?
C19 C20 H20 120.0 . . ?
C21 C20 H20 120.0 . . ?
C22 C21 C20 118.1(2) . . ?
C22 C21 C18 120.7(2) . . ?
C20 C21 C18 121.2(2) . . ?
C23 C22 C21 119.9(2) . . ?
C23 C22 H22 120.1 . . ?
C21 C22 H22 120.1 . . ?
N6 C23 C22 119.9(2) . . ?
N6 C23 H23 120.0 . . ?
C22 C23 H23 120.0 . . ?

loop_
_geom_bond_atom_site_label_1
_geom_bond_atom_site_label_2
_geom_bond_distance
_geom_bond_site_symmetry_2
_geom_bond_publ_flag
Cu1 N3 1.9222(18) . ?
Cu1 N1 1.9369(18) . ?
Cu1 O5 2.0007(16) . ?
Cu1 O1 2.0141(15) . ?
Cu1 O9 2.2402(18) . ?
Cu2 N2 1.9186(18) . ?
Cu2 N4 1.9257(19) . ?
Cu2 O7 1.9997(16) . ?
Cu2 O3 2.0196(15) . ?
Cu2 O3 2.4210(16) 3_756 ?
O1 C1 1.303(3) . ?
O2 C1 1.222(3) . ?
O3 C5 1.320(3) . ?
O3 Cu2 2.4211(16) 3_756 ?
O4 C5 1.214(3) . ?
O5 C6 1.297(3) . ?
O6 C6 1.225(3) . ?
O7 C10 1.300(3) . ?
O8 C10 1.222(3) . ?
O9 H1 0.828(10) . ?
O9 H2 0.833(10) . ?
O10 H7 0.840(10) . ?
O10 H4 0.834(10) . ?
N1 C2 1.333(3) . ?
N1 N2 1.337(2) . ?
N2 C4 1.337(3) . ?
N3 N4 1.334(2) . ?
N3 C7 1.337(3) . ?
N4 C9 1.343(3) . ?
N5 C15 1.320(4) . ?
N5 C11 1.322(4) . ?
N5 H5 0.8600 . ?
N6 C19 1.326(3) . ?
N6 C23 1.337(3) . ?
N6 H6 0.8600 . ?
C1 C2 1.488(3) . ?
C2 C3 1.385(3) . ?
C3 C4 1.388(3) . ?
C3 H3 0.9300 . ?
C4 C5 1.498(3) . ?
C6 C7 1.495(3) . ?
C7 C8 1.391(3) . ?
C8 C9 1.383(3) . ?
C8 H8 0.9300 . ?
C9 C10 1.491(3) . ?
C11 C12 1.364(4) . ?
C11 H11 0.9300 . ?
C12 C13 1.384(3) . ?
C12 H12 0.9300 . ?
C13 C14 1.383(3) . ?
C13 C16 1.504(3) . ?
C14 C15 1.365(4) . ?
C14 H14 0.9300 . ?
C15 H15 0.9300 . ?
C16 C17 1.520(3) . ?
C16 H16A 0.9700 . ?
C16 H16B 0.9700 . ?
C17 C18 1.530(3) . ?
C17 H17A 0.9700 . ?
C17 H17B 0.9700 . ?
C18 C21 1.503(3) . ?
C18 H18A 0.9700 . ?
C18 H18B 0.9700 . ?
C19 C20 1.373(3) . ?
C19 H19 0.9300 . ?
C20 C21 1.388(3) . ?
C20 H20 0.9300 . ?
C21 C22 1.385(3) . ?
C22 C23 1.369(3) . ?
C22 H22 0.9300 . ?
C23 H23 0.9300 . ?
